data_7051527
loop_
_publ_author_name
'Armentano, Donatella'
'De Munno, Giovanni'
'Rossi, Rachele'

_publ_section_title
;
 The counterion as a useful tool to obtain complexes of cytosine with
 alkali metal ions
;
_journal_issue 1
_journal_name_full 'New Journal of Chemistry'
_journal_page_first 13
_journal_paper_doi 10.1039/b511009b
_journal_volume 30
_journal_year 2006
_chemical_formula_sum 'C4 H7 Cl N3 Na O6'
_chemical_formula_weight 251.57
_chemical_name_systematic
;
?
;
_space_group_IT_number 2
_symmetry_cell_setting triclinic
_symmetry_space_group_name_Hall '-P 1'
_symmetry_space_group_name_H-M 'P -1'
_atom_sites_solution_hydrogens geom
_atom_sites_solution_primary direct
_atom_sites_solution_secondary difmap
_audit_creation_method SHELXL-97
_cell_angle_alpha 75.706(7)
_cell_angle_beta 70.487(5)
_cell_angle_gamma 73.880(5)
_cell_formula_units_Z 6
_cell_length_a 9.9433(12)
_cell_length_b 10.9857(15)
_cell_length_c 14.691(2)
_cell_measurement_reflns_used 4544
_cell_measurement_temperature 293(2)
_cell_measurement_theta_max 21.96
_cell_measurement_theta_min 2.50
_cell_volume 1431.9(3)
_computing_cell_refinement 'Bruker-Nonius X8 APEX'
_computing_data_collection 'Bruker-Nonius X8 APEX'
_computing_data_reduction 'Bruker SAINT'
_computing_molecular_graphics 'Bruker SHELXTL'
_computing_publication_material 'Bruker SHELXTL'
_computing_structure_refinement 'SHELXL-97 (Sheldrick, 1997)'
_computing_structure_solution 'SHELXS-97 (Sheldrick, 1990)'
_diffrn_ambient_temperature 293(2)
_diffrn_measured_fraction_theta_full 0.936
_diffrn_measured_fraction_theta_max 0.936
_diffrn_measurement_device_type 'CCD area detector'
_diffrn_measurement_method 'phi and omega scans'
_diffrn_radiation_monochromator graphite
_diffrn_radiation_source 'fine-focus sealed tube'
_diffrn_radiation_type MoK\a
_diffrn_radiation_wavelength 0.71073
_diffrn_reflns_av_R_equivalents 0.0460
_diffrn_reflns_av_sigmaI/netI 0.0479
_diffrn_reflns_limit_h_max 10
_diffrn_reflns_limit_h_min -10
_diffrn_reflns_limit_k_max 11
_diffrn_reflns_limit_k_min -11
_diffrn_reflns_limit_l_max 15
_diffrn_reflns_limit_l_min -15
_diffrn_reflns_number 13832
_diffrn_reflns_theta_full 22.15
_diffrn_reflns_theta_max 22.15
_diffrn_reflns_theta_min 1.96
_exptl_absorpt_coefficient_mu 0.460
_exptl_absorpt_correction_type none
_exptl_crystal_colour colorless
_exptl_crystal_density_diffrn 1.750
_exptl_crystal_density_method 'not measured'
_exptl_crystal_description needle
_exptl_crystal_F_000 768
_exptl_crystal_size_max 0.25
_exptl_crystal_size_mid 0.11
_exptl_crystal_size_min 0.03
_refine_diff_density_max 0.818
_refine_diff_density_min -0.398
_refine_diff_density_rms 0.135
_refine_ls_extinction_method none
_refine_ls_goodness_of_fit_ref 1.110
_refine_ls_hydrogen_treatment mixed
_refine_ls_matrix_type full
_refine_ls_number_parameters 424
_refine_ls_number_reflns 3364
_refine_ls_number_restraints 9
_refine_ls_restrained_S_all 1.109
_refine_ls_R_factor_all 0.0947
_refine_ls_R_factor_gt 0.0756
_refine_ls_shift/su_max 0.000
_refine_ls_shift/su_mean 0.000
_refine_ls_structure_factor_coef Fsqd
_refine_ls_weighting_details 'calc w=1/[\s^2^(Fo^2^)+(0.1312P)^2^+5.8969P] where P=(Fo^2^+2Fc^2^)/3'
_refine_ls_weighting_scheme calc
_refine_ls_wR_factor_gt 0.2286
_refine_ls_wR_factor_ref 0.2434
_reflns_number_gt 2569
_reflns_number_total 3364
_reflns_threshold_expression >2sigma(I)
_cod_data_source_file b511009b.txt
_cod_data_source_block 3
_cod_original_sg_symbol_H-M P-1
_cod_database_code 7051527

loop_
_symmetry_equiv_pos_as_xyz
'x, y, z'
'-x, -y, -z'

loop_
_atom_site_label
_atom_site_type_symbol
_atom_site_fract_x
_atom_site_fract_y
_atom_site_fract_z
_atom_site_U_iso_or_equiv
_atom_site_adp_type
_atom_site_occupancy
_atom_site_symmetry_multiplicity
_atom_site_calc_flag
_atom_site_refinement_flags
_atom_site_disorder_assembly
_atom_site_disorder_group
Na1 Na -0.3456(3) 0.5512(3) 0.0247(2) 0.0431(8) Uani 1 1 d . . .
Na2 Na -0.0284(3) 0.6387(3) 0.0414(2) 0.0405(8) Uani 1 1 d . . .
Na3 Na -0.2746(4) 0.2862(3) -0.0884(2) 0.0526(9) Uani 1 1 d . . .
O1W O -0.0373(6) 0.3135(5) -0.1680(4) 0.0443(14) Uani 1 1 d D . .
H1W H -0.029(9) 0.393(4) -0.210(5) 0.060 Uiso 1 1 d D . .
H2W H 0.032(8) 0.254(5) -0.207(5) 0.060 Uiso 1 1 d D . .
O2W O -0.2633(6) 0.6040(5) 0.1410(4) 0.0448(14) Uani 1 1 d D . .
H3W H -0.273(9) 0.524(4) 0.182(5) 0.060 Uiso 1 1 d D . .
H4W H -0.310(9) 0.665(5) 0.185(4) 0.060 Uiso 1 1 d D . .
O3W O -0.4934(6) 0.7561(5) 0.0070(4) 0.0454(14) Uani 1 1 d D . .
H5W H -0.470(9) 0.831(5) 0.014(5) 0.060 Uiso 1 1 d D . .
H6W H -0.473(9) 0.762(7) -0.061(3) 0.060 Uiso 1 1 d D . .
N1 N -0.3553(7) 0.5583(6) -0.2778(5) 0.0404(16) Uani 1 1 d . . .
H1 H -0.3405 0.4778 -0.2795 0.048 Uiso 1 1 calc R . .
C2 C -0.3903(8) 0.5950(7) -0.1903(6) 0.0338(19) Uani 1 1 d . . .
O2 O -0.3985(6) 0.5117(5) -0.1144(4) 0.0421(14) Uani 1 1 d . . .
N3 N -0.4170(7) 0.7226(6) -0.1870(5) 0.0386(16) Uani 1 1 d . . .
C4 C -0.4059(9) 0.8078(7) -0.2704(5) 0.0375(19) Uani 1 1 d . . .
N4 N -0.4328(8) 0.9310(6) -0.2643(6) 0.055(2) Uani 1 1 d . . .
H4B H -0.4565 0.9538 -0.2081 0.067 Uiso 1 1 calc R . .
H4A H -0.4266 0.9883 -0.3166 0.067 Uiso 1 1 calc R . .
C5 C -0.3665(10) 0.7694(9) -0.3616(6) 0.050(2) Uani 1 1 d . . .
H5 H -0.3574 0.8293 -0.4192 0.061 Uiso 1 1 calc R . .
C6 C -0.3423(9) 0.6428(8) -0.3632(6) 0.045(2) Uani 1 1 d . . .
H6 H -0.3170 0.6139 -0.4224 0.055 Uiso 1 1 calc R . .
N11 N -0.0888(7) 0.7647(6) -0.2048(5) 0.0412(17) Uani 1 1 d . . .
H11 H -0.1164 0.8092 -0.1586 0.049 Uiso 1 1 calc R . .
C21 C -0.0682(8) 0.6346(7) -0.1796(6) 0.0316(18) Uani 1 1 d . . .
O21 O -0.0889(6) 0.5827(5) -0.0911(4) 0.0406(14) Uani 1 1 d . . .
N31 N -0.0251(7) 0.5644(6) -0.2520(4) 0.0365(16) Uani 1 1 d . . .
C41 C -0.0020(8) 0.6250(7) -0.3454(6) 0.0361(19) Uani 1 1 d . . .
N41 N 0.0431(8) 0.5517(7) -0.4143(5) 0.0518(19) Uani 1 1 d . . .
H41B H 0.0562 0.4695 -0.3981 0.062 Uiso 1 1 calc R . .
H41A H 0.0592 0.5867 -0.4751 0.062 Uiso 1 1 calc R . .
C51 C -0.0235(9) 0.7598(7) -0.3708(6) 0.043(2) Uani 1 1 d . . .
H51 H -0.0071 0.8003 -0.4359 0.051 Uiso 1 1 calc R . .
C61 C -0.0686(9) 0.8278(7) -0.2974(6) 0.042(2) Uani 1 1 d . . .
H61 H -0.0855 0.9171 -0.3106 0.050 Uiso 1 1 calc R . .
N12 N -0.2113(7) 0.1494(6) 0.1714(5) 0.0435(17) Uani 1 1 d . . .
H12 H -0.1820 0.1088 0.1228 0.052 Uiso 1 1 calc R . .
C22 C -0.2374(8) 0.2819(6) 0.1530(6) 0.0318(18) Uani 1 1 d . . .
O22 O -0.2198(6) 0.3377(5) 0.0658(4) 0.0412(14) Uani 1 1 d . . .
N32 N -0.2770(7) 0.3451(6) 0.2275(5) 0.0377(16) Uani 1 1 d . . .
C42 C -0.2965(9) 0.2782(8) 0.3200(6) 0.041(2) Uani 1 1 d . . .
N42 N -0.3389(8) 0.3443(7) 0.3925(5) 0.0502(19) Uani 1 1 d . . .
H42B H -0.3531 0.4268 0.3800 0.060 Uiso 1 1 calc R . .
H42A H -0.3522 0.3047 0.4521 0.060 Uiso 1 1 calc R . .
C52 C -0.2734(9) 0.1419(8) 0.3390(6) 0.046(2) Uani 1 1 d . . .
H52 H -0.2882 0.0967 0.4028 0.055 Uiso 1 1 calc R . .
C62 C -0.2303(9) 0.0809(8) 0.2633(6) 0.045(2) Uani 1 1 d . . .
H62 H -0.2131 -0.0083 0.2734 0.054 Uiso 1 1 calc R . .
Cl1 Cl -0.2308(3) -0.03814(18) -0.00846(15) 0.0476(7) Uani 1 1 d . . .
O3 O -0.1758(8) 0.0720(5) -0.0207(5) 0.069(2) Uani 1 1 d . . .
O4 O -0.3318(13) -0.0557(8) 0.0822(6) 0.136(4) Uani 1 1 d . . .
O5 O -0.3019(9) -0.0210(7) -0.0823(6) 0.089(2) Uani 1 1 d . . .
O6 O -0.1135(8) -0.1471(5) -0.0227(5) 0.0670(19) Uani 1 1 d . . .
Cl2 Cl -0.1895(3) 0.2220(2) -0.32657(17) 0.0611(8) Uani 1 1 d . . .
O7 O -0.0725(10) 0.1340(8) -0.2902(8) 0.108(3) Uani 1 1 d . . .
O8 O -0.3045(8) 0.2611(7) -0.2441(5) 0.074(2) Uani 1 1 d . . .
O9 O -0.2323(11) 0.1578(8) -0.3809(7) 0.105(3) Uani 1 1 d . . .
O10 O -0.1371(13) 0.3324(8) -0.3816(6) 0.127(4) Uani 1 1 d . . .
Cl3 Cl -0.3661(3) 0.7475(2) 0.37224(15) 0.0543(7) Uani 1 1 d . . .
O11 O -0.4073(9) 0.6278(6) 0.4066(6) 0.092(3) Uani 1 1 d . . .
O12 O -0.4691(8) 0.8403(6) 0.4274(4) 0.0651(18) Uani 1 1 d . . .
O13 O -0.3602(12) 0.7887(7) 0.2732(5) 0.110(3) Uani 1 1 d . . .
O14 O -0.2247(9) 0.7352(9) 0.3839(7) 0.108(3) Uani 1 1 d . . .

loop_
_atom_site_aniso_label
_atom_site_aniso_U_11
_atom_site_aniso_U_22
_atom_site_aniso_U_33
_atom_site_aniso_U_23
_atom_site_aniso_U_13
_atom_site_aniso_U_12
Na1 0.055(2) 0.0355(17) 0.0448(19) -0.0102(14) -0.0230(16) -0.0055(15)
Na2 0.051(2) 0.0370(17) 0.0389(18) -0.0054(14) -0.0209(15) -0.0094(14)
Na3 0.055(2) 0.0415(18) 0.058(2) 0.0020(16) -0.0196(17) -0.0109(16)
O1W 0.060(4) 0.035(3) 0.039(3) -0.007(2) -0.011(3) -0.014(3)
O2W 0.064(4) 0.035(3) 0.035(3) -0.004(2) -0.013(3) -0.011(3)
O3W 0.054(4) 0.035(3) 0.048(3) -0.007(3) -0.014(3) -0.011(3)
N1 0.055(5) 0.035(4) 0.036(4) -0.006(3) -0.018(3) -0.010(3)
C2 0.033(5) 0.035(5) 0.035(5) -0.002(4) -0.014(4) -0.009(3)
O2 0.061(4) 0.028(3) 0.040(3) 0.004(3) -0.022(3) -0.012(3)
N3 0.051(5) 0.030(4) 0.039(4) 0.001(3) -0.017(3) -0.014(3)
C4 0.039(5) 0.039(5) 0.031(5) 0.003(4) -0.011(4) -0.009(4)
N4 0.078(6) 0.033(4) 0.053(5) 0.002(3) -0.021(4) -0.014(4)
C5 0.061(6) 0.054(6) 0.038(5) 0.007(4) -0.020(4) -0.020(5)
C6 0.044(6) 0.056(6) 0.038(5) -0.015(5) -0.013(4) -0.007(4)
N11 0.059(5) 0.033(4) 0.037(4) -0.011(3) -0.016(3) -0.012(3)
C21 0.036(5) 0.024(4) 0.035(5) -0.001(4) -0.010(4) -0.010(3)
O21 0.054(4) 0.038(3) 0.031(3) -0.005(3) -0.015(3) -0.008(3)
N31 0.050(5) 0.033(3) 0.030(4) -0.003(3) -0.013(3) -0.016(3)
C41 0.040(5) 0.041(5) 0.033(5) -0.006(4) -0.009(4) -0.018(4)
N41 0.081(6) 0.048(4) 0.028(4) -0.008(3) -0.012(4) -0.019(4)
C51 0.058(6) 0.035(5) 0.035(5) 0.006(4) -0.015(4) -0.018(4)
C61 0.057(6) 0.028(4) 0.045(6) -0.002(4) -0.020(4) -0.013(4)
N12 0.056(5) 0.031(4) 0.047(5) -0.009(3) -0.015(3) -0.011(3)
C22 0.041(5) 0.020(4) 0.038(5) -0.004(4) -0.012(4) -0.011(3)
O22 0.053(4) 0.033(3) 0.038(4) -0.004(3) -0.014(3) -0.010(3)
N32 0.040(4) 0.036(4) 0.039(4) -0.006(3) -0.010(3) -0.013(3)
C42 0.037(5) 0.042(5) 0.049(6) -0.007(4) -0.010(4) -0.016(4)
N42 0.066(5) 0.050(4) 0.036(4) -0.009(3) -0.007(3) -0.022(4)
C52 0.052(6) 0.044(5) 0.041(5) 0.003(4) -0.018(4) -0.013(4)
C62 0.059(6) 0.028(4) 0.051(6) -0.004(4) -0.017(4) -0.015(4)
Cl1 0.0668(16) 0.0275(11) 0.0447(13) -0.0074(9) -0.0100(11) -0.0103(10)
O3 0.095(5) 0.025(3) 0.106(5) -0.008(3) -0.054(4) -0.015(3)
O4 0.187(11) 0.089(6) 0.065(6) -0.008(5) 0.049(6) -0.028(6)
O5 0.110(6) 0.083(5) 0.107(6) -0.022(4) -0.075(5) -0.015(4)
O6 0.082(5) 0.034(3) 0.087(5) -0.020(3) -0.036(4) 0.008(3)
Cl2 0.086(2) 0.0440(13) 0.0533(15) -0.0139(11) -0.0083(13) -0.0230(13)
O7 0.104(7) 0.079(5) 0.146(8) -0.036(5) -0.050(6) 0.006(5)
O8 0.081(5) 0.080(5) 0.060(4) -0.018(4) -0.010(4) -0.021(4)
O9 0.143(8) 0.097(6) 0.103(6) -0.042(5) -0.049(6) -0.028(6)
O10 0.215(11) 0.080(6) 0.068(5) -0.006(5) 0.010(6) -0.071(7)
Cl3 0.0758(19) 0.0399(13) 0.0385(13) -0.0027(10) -0.0122(11) -0.0070(11)
O11 0.118(7) 0.047(4) 0.094(6) -0.011(4) -0.003(5) -0.028(4)
O12 0.091(5) 0.045(4) 0.047(4) -0.013(3) -0.014(3) 0.002(3)
O13 0.209(10) 0.064(5) 0.026(4) -0.011(3) -0.029(5) 0.014(5)
O14 0.074(6) 0.110(7) 0.145(8) -0.037(6) -0.040(6) -0.004(5)

loop_
_atom_type_symbol
_atom_type_description
_atom_type_scat_dispersion_real
_atom_type_scat_dispersion_imag
_atom_type_scat_source
C C 0.0033 0.0016 'International Tables Vol C Tables 4.2.6.8 and 6.1.1.4'
H H 0.0000 0.0000 'International Tables Vol C Tables 4.2.6.8 and 6.1.1.4'
O O 0.0106 0.0060 'International Tables Vol C Tables 4.2.6.8 and 6.1.1.4'
Na Na 0.0362 0.0249 'International Tables Vol C Tables 4.2.6.8 and 6.1.1.4'
Cl Cl 0.1484 0.1585 'International Tables Vol C Tables 4.2.6.8 and 6.1.1.4'
N N 0.0061 0.0033 'International Tables Vol C Tables 4.2.6.8 and 6.1.1.4'

loop_
_geom_angle_atom_site_label_1
_geom_angle_atom_site_label_2
_geom_angle_atom_site_label_3
_geom_angle
_geom_angle_site_symmetry_1
_geom_angle_site_symmetry_3
_geom_angle_publ_flag
O3W Na1 O22 171.6(2) . . ?
O3W Na1 O2W 90.6(2) . . ?
O22 Na1 O2W 86.5(2) . . ?
O3W Na1 O2 88.8(2) . . ?
O22 Na1 O2 95.2(2) . . ?
O2W Na1 O2 170.8(2) . . ?
O3W Na1 O21 103.6(2) . . ?
O22 Na1 O21 83.9(2) . . ?
O2W Na1 O21 82.88(19) . . ?
O2 Na1 O21 88.3(2) . . ?
O3W Na1 O2 81.8(2) . 2_465 ?
O22 Na1 O2 91.65(19) . 2_465 ?
O2W Na1 O2 108.6(2) . 2_465 ?
O2 Na1 O2 80.5(2) . 2_465 ?
O21 Na1 O2 167.5(2) . 2_465 ?
O6 Na2 O1W 95.5(2) 1_565 2_565 ?
O6 Na2 O2W 94.9(2) 1_565 . ?
O1W Na2 O2W 95.4(2) 2_565 . ?
O6 Na2 O21 172.7(3) 1_565 2_565 ?
O1W Na2 O21 85.70(19) 2_565 2_565 ?
O2W Na2 O21 92.2(2) . 2_565 ?
O6 Na2 O21 86.1(2) 1_565 . ?
O1W Na2 O21 178.0(2) 2_565 . ?
O2W Na2 O21 85.7(2) . . ?
O21 Na2 O21 92.56(19) 2_565 . ?
O6 Na2 O22 87.6(2) 1_565 2_565 ?
O1W Na2 O22 86.8(2) 2_565 2_565 ?
O2W Na2 O22 176.6(2) . 2_565 ?
O21 Na2 O22 85.3(2) 2_565 2_565 ?
O21 Na2 O22 92.0(2) . 2_565 ?
O1W Na3 O3W 176.1(2) . 2_465 ?
O1W Na3 O3 88.5(2) . . ?
O3W Na3 O3 87.8(2) 2_465 . ?
O1W Na3 O2 97.7(2) . . ?
O3W Na3 O2 86.1(2) 2_465 . ?
O3 Na3 O2 165.5(3) . . ?
O1W Na3 O8 90.9(2) . . ?
O3W Na3 O8 88.8(2) 2_465 . ?
O3 Na3 O8 103.5(3) . . ?
O2 Na3 O8 89.5(2) . . ?
O1W Na3 O22 82.7(2) . . ?
O3W Na3 O22 97.8(2) 2_465 . ?
O3 Na3 O22 81.1(2) . . ?
O2 Na3 O22 86.71(19) . . ?
O8 Na3 O22 172.1(2) . . ?
Na3 O1W Na2 101.7(2) . 2_565 ?
Na1 O2W Na2 100.0(2) . . ?
Na1 O3W Na3 101.5(2) . 2_465 ?
C2 N1 C6 122.8(7) . . ?
O2 C2 N1 119.5(7) . . ?
O2 C2 N3 121.7(7) . . ?
N1 C2 N3 118.8(7) . . ?
C2 O2 Na1 119.4(5) . . ?
C2 O2 Na3 131.3(5) . . ?
Na1 O2 Na3 91.6(2) . . ?
C2 O2 Na1 117.0(4) . 2_465 ?
Na1 O2 Na1 99.5(2) . 2_465 ?
Na3 O2 Na1 90.54(19) . 2_465 ?
C4 N3 C2 119.4(7) . . ?
N4 C4 N3 117.7(7) . . ?
N4 C4 C5 120.6(7) . . ?
N3 C4 C5 121.8(7) . . ?
C6 C5 C4 118.0(8) . . ?
C5 C6 N1 119.3(8) . . ?
C61 N11 C21 124.0(7) . . ?
O21 C21 N31 121.8(6) . . ?
O21 C21 N11 120.1(7) . . ?
N31 C21 N11 118.2(7) . . ?
C21 O21 Na2 122.1(5) . 2_565 ?
C21 O21 Na2 129.6(4) . . ?
Na2 O21 Na2 87.44(19) 2_565 . ?
C21 O21 Na1 122.9(5) . . ?
Na2 O21 Na1 92.9(2) 2_565 . ?
Na2 O21 Na1 91.38(19) . . ?
C41 N31 C21 119.1(6) . . ?
N41 C41 N31 117.0(7) . . ?
N41 C41 C51 120.7(7) . . ?
N31 C41 C51 122.3(7) . . ?
C61 C51 C41 117.5(7) . . ?
N11 C61 C51 118.9(7) . . ?
C62 N12 C22 122.3(7) . . ?
O22 C22 N32 122.6(6) . . ?
O22 C22 N12 118.1(7) . . ?
N32 C22 N12 119.2(7) . . ?
C22 O22 Na1 121.7(5) . . ?
C22 O22 Na2 120.3(5) . 2_565 ?
Na1 O22 Na2 97.8(2) . 2_565 ?
C22 O22 Na3 132.0(4) . . ?
Na1 O22 Na3 86.50(19) . . ?
Na2 O22 Na3 88.79(19) 2_565 . ?
C22 N32 C42 119.3(6) . . ?
N42 C42 N32 117.7(7) . . ?
N42 C42 C52 121.0(8) . . ?
N32 C42 C52 121.4(7) . . ?
C62 C52 C42 118.2(8) . . ?
C52 C62 N12 119.6(7) . . ?
O4 Cl1 O3 110.4(5) . . ?
O4 Cl1 O6 112.2(5) . . ?
O3 Cl1 O6 109.8(4) . . ?
O4 Cl1 O5 108.4(7) . . ?
O3 Cl1 O5 109.1(4) . . ?
O6 Cl1 O5 106.8(4) . . ?
Cl1 O3 Na3 126.2(4) . . ?
Cl1 O6 Na2 144.7(5) . 1_545 ?
O10 Cl2 O9 113.8(6) . . ?
O10 Cl2 O8 106.9(5) . . ?
O9 Cl2 O8 112.7(5) . . ?
O10 Cl2 O7 107.5(7) . . ?
O9 Cl2 O7 108.2(5) . . ?
O8 Cl2 O7 107.4(5) . . ?
Cl2 O8 Na3 125.8(4) . . ?
O13 Cl3 O11 110.4(5) . . ?
O13 Cl3 O12 109.1(4) . . ?
O11 Cl3 O12 109.7(4) . . ?
O13 Cl3 O14 109.3(6) . . ?
O11 Cl3 O14 109.3(5) . . ?
O12 Cl3 O14 109.0(5) . . ?

loop_
_geom_bond_atom_site_label_1
_geom_bond_atom_site_label_2
_geom_bond_distance
_geom_bond_site_symmetry_2
_geom_bond_publ_flag
Na1 O3W 2.329(6) . ?
Na1 O22 2.367(6) . ?
Na1 O2W 2.370(6) . ?
Na1 O2 2.433(6) . ?
Na1 O21 2.614(6) . ?
Na1 O2 2.641(6) 2_465 ?
Na2 O6 2.339(6) 1_565 ?
Na2 O1W 2.377(6) 2_565 ?
Na2 O2W 2.383(6) . ?
Na2 O21 2.435(6) 2_565 ?
Na2 O21 2.472(6) . ?
Na2 O22 2.489(6) 2_565 ?
Na3 O1W 2.324(7) . ?
Na3 O3W 2.334(6) 2_465 ?
Na3 O3 2.389(6) . ?
Na3 O2 2.440(6) . ?
Na3 O8 2.491(8) . ?
Na3 O22 2.716(6) . ?
O1W Na2 2.377(6) 2_565 ?
O3W Na3 2.334(6) 2_465 ?
N1 C2 1.347(10) . ?
N1 C6 1.356(10) . ?
C2 O2 1.250(9) . ?
C2 N3 1.363(10) . ?
O2 Na1 2.641(6) 2_465 ?
N3 C4 1.339(9) . ?
C4 N4 1.325(10) . ?
C4 C5 1.401(12) . ?
C5 C6 1.348(12) . ?
N11 C61 1.341(10) . ?
N11 C21 1.359(9) . ?
C21 O21 1.256(9) . ?
C21 N31 1.351(10) . ?
O21 Na2 2.435(6) 2_565 ?
N31 C41 1.342(9) . ?
C41 N41 1.332(10) . ?
C41 C51 1.408(11) . ?
C51 C61 1.346(11) . ?
N12 C62 1.353(10) . ?
N12 C22 1.379(9) . ?
C22 O22 1.253(9) . ?
C22 N32 1.331(10) . ?
O22 Na2 2.489(6) 2_565 ?
N32 C42 1.355(10) . ?
C42 N42 1.322(11) . ?
C42 C52 1.421(11) . ?
C52 C62 1.326(12) . ?
Cl1 O4 1.381(8) . ?
Cl1 O3 1.410(6) . ?
Cl1 O6 1.422(6) . ?
Cl1 O5 1.432(7) . ?
O6 Na2 2.339(6) 1_545 ?
Cl2 O10 1.407(8) . ?
Cl2 O9 1.409(8) . ?
Cl2 O8 1.421(7) . ?
Cl2 O7 1.453(9) . ?
Cl3 O13 1.400(7) . ?
Cl3 O11 1.409(7) . ?
Cl3 O12 1.421(6) . ?
Cl3 O14 1.438(8) . ?

loop_
_geom_hbond_atom_site_label_D
_geom_hbond_atom_site_label_H
_geom_hbond_atom_site_label_A
_geom_hbond_distance_DH
_geom_hbond_distance_HA
_geom_hbond_distance_DA
_geom_hbond_angle_DHA
_geom_hbond_site_symmetry_A
O1W H1W N31 0.94(3) 1.84(3) 2.746(8) 161(7) .
O2W H3W N32 0.94(3) 1.92(3) 2.835(8) 163(6) .
O2W H4W O13 0.95(3) 1.96(4) 2.902(8) 167(8) .
O3W H6W N3 0.94(3) 1.87(3) 2.784(9) 164(7) .
N1 H1 O8 0.86 2.26 3.100(9) 166 .
N11 H11 O6 0.86 2.18 2.978(9) 155 1_565
N12 H12 O3 0.86 2.22 3.027(10) 156 .
N41 H41A O10 0.86 2.05 2.896(10) 169 2_564
N42 H42B O11 0.86 2.22 3.042(10) 159 .
